data_4088203
loop_
_publ_author_name
'Stennett, Tom E.'
'Pahl, J\"urgen'
'Zijlstra, Harmen S.'
'Seidel, Falk W.'
'Harder, Sjoerd'

_publ_section_title
;
 A Frustrated Lewis Pair Based on a Cationic Aluminum Complex and
 Triphenylphosphine
;
_journal_issue 2
_journal_name_full Organometallics
_journal_page_first 207
_journal_paper_doi 10.1021/acs.organomet.5b00927
_journal_volume 35
_journal_year 2016
_chemical_formula_moiety 'C32 H47 Al N3, B C24 F20'
_chemical_formula_sum 'C56 H47 Al B F20 N3'
_chemical_formula_weight 1179.75
_space_group_crystal_system monoclinic
_space_group_IT_number 14
_space_group_name_Hall '-P 2ybc'
_space_group_name_H-M_alt 'P 1 21/c 1'
_atom_sites_solution_hydrogens geom
_audit_creation_date 2015-09-05
_audit_creation_method
;
Olex2 1.2
(compiled 2015.01.26 svn.r3150 for OlexSys, GUI svn.r4998)
;
_cell_angle_alpha 90
_cell_angle_beta 97.3436(15)
_cell_angle_gamma 90
_cell_formula_units_Z 4
_cell_length_a 17.2760(3)
_cell_length_b 15.8452(2)
_cell_length_c 20.1635(3)
_cell_measurement_temperature 99.94(13)
_cell_volume 5474.32(14)
_computing_molecular_graphics 'Olex2 (Dolomanov et al., 2009)'
_computing_publication_material 'Olex2 (Dolomanov et al., 2009)'
_computing_structure_refinement 'ShelXL (Sheldrick, 2008)'
_diffrn_ambient_temperature 99.94(13)
_diffrn_measured_fraction_theta_full 0.984
_diffrn_measured_fraction_theta_max 0.983
_diffrn_measurement_device_type 'SuperNova, Dual, Cu at zero, Atlas S2'
_diffrn_radiation_type CuK\a
_diffrn_radiation_wavelength 1.54184
_diffrn_reflns_av_R_equivalents 0.0286
_diffrn_reflns_av_unetI/netI 0.0409
_diffrn_reflns_Laue_measured_fraction_full 0.984
_diffrn_reflns_Laue_measured_fraction_max 0.983
_diffrn_reflns_limit_h_max 20
_diffrn_reflns_limit_h_min -18
_diffrn_reflns_limit_k_max 19
_diffrn_reflns_limit_k_min -16
_diffrn_reflns_limit_l_max 15
_diffrn_reflns_limit_l_min -24
_diffrn_reflns_number 17280
_diffrn_reflns_point_group_measured_fraction_full 0.984
_diffrn_reflns_point_group_measured_fraction_max 0.983
_diffrn_reflns_theta_full 67.684
_diffrn_reflns_theta_max 68.115
_diffrn_reflns_theta_min 3.559
_exptl_absorpt_coefficient_mu 1.301
_exptl_absorpt_correction_T_max 0.988
_exptl_absorpt_correction_T_min 0.968
_exptl_absorpt_correction_type gaussian
_exptl_absorpt_process_details
;
CrysAlisPro, Agilent Technologies, 
Version 1.171.37.35 (release 13-08-2014 CrysAlis 171
.NET)
(compiled Aug 13 2014, 18:06:01)
Numerical absorption correction based on gaussian 
intergration over a multifaceted crystal model
Emperical absorption correction using spherical harmonics,
implemented in SCALE3 ABSPACK scaling algorithm.
;
_exptl_crystal_colour 'clear light colourless'
_exptl_crystal_colour_lustre clear
_exptl_crystal_colour_modifier light
_exptl_crystal_colour_primary colourless
_exptl_crystal_density_diffrn 1.431
_exptl_crystal_description block
_exptl_crystal_F_000 2408
_exptl_crystal_size_max 0.2325
_exptl_crystal_size_mid 0.1388
_exptl_crystal_size_min 0.0713
_refine_diff_density_max 0.409
_refine_diff_density_min -0.284
_refine_diff_density_rms 0.049
_refine_ls_extinction_method none
_refine_ls_goodness_of_fit_ref 1.029
_refine_ls_hydrogen_treatment constr
_refine_ls_matrix_type full
_refine_ls_number_parameters 742
_refine_ls_number_reflns 9827
_refine_ls_number_restraints 0
_refine_ls_restrained_S_all 1.029
_refine_ls_R_factor_all 0.0431
_refine_ls_R_factor_gt 0.0359
_refine_ls_shift/su_max 0.001
_refine_ls_shift/su_mean 0.000
_refine_ls_structure_factor_coef Fsqd
_refine_ls_weighting_details 'w=1/[\s^2^(Fo^2^)+(0.0387P)^2^+2.2353P] where P=(Fo^2^+2Fc^2^)/3'
_refine_ls_weighting_scheme calc
_refine_ls_wR_factor_gt 0.0878
_refine_ls_wR_factor_ref 0.0933
_reflns_Friedel_coverage 0.000
_reflns_number_gt 8509
_reflns_number_total 9827
_reflns_threshold_expression 'I > 2\s(I)'
_cod_data_source_file om5b00927_si_009.cif
_cod_data_source_block tom_cu_sq_sq
_cod_original_cell_volume 5474.33(14)
_cod_database_code 4088203
_shelx_space_group_comment
;
The symmetry employed for this shelxl refinement is uniquely defined
by the following loop, which should always be used as a source of
symmetry information in preference to the above space-group names.
They are only intended as comments.
;
_olex2_refinement_description
;
1. Fixed Uiso
 At 1.2 times of:
  All C(H) groups
 At 1.5 times of:
  All C(H,H,H) groups
2.a Ternary CH refined with riding coordinates:
 C7(H7), C10(H10), C24(H24), C27(H27)
2.b Aromatic/amide H refined with riding coordinates:
 C3(H3), C4(H4), C5(H5), C14(H14), C20(H20), C21(H21), C22(H22)
2.c Idealised Me refined as rotating group:
 C8(H8A,H8B,H8C), C9(H9A,H9B,H9C), C11(H11A,H11B,H11C), C12(H12A,H12B,H12C),
 C16(H16A,H16B,H16C), C17(H17A,H17B,H17C), C25(H25A,H25B,H25C), C26(H26A,H26B,
 H26C), C28(H28A,H28B,H28C), C29(H29A,H29B,H29C), C30(H30A,H30B,H30C), C32(H32A,
 H32B,H32C)
;
_shelx_shelxl_version_number 2014/7
_olex2_submission_special_instructions 'No special instructions were received'

loop_
_space_group_symop_operation_xyz
'x, y, z'
'-x, y+1/2, -z+1/2'
'-x, -y, -z'
'x, -y-1/2, z-1/2'

loop_
_atom_site_label
_atom_site_type_symbol
_atom_site_fract_x
_atom_site_fract_y
_atom_site_fract_z
_atom_site_U_iso_or_equiv
_atom_site_adp_type
_atom_site_occupancy
_atom_site_site_symmetry_order
_atom_site_calc_flag
_atom_site_refinement_flags_posn
Al1 Al 0.74744(3) 0.23500(3) 0.58203(2) 0.01455(11) Uani 1 1 d .
N1 N 0.79362(8) 0.29700(9) 0.65563(7) 0.0146(3) Uani 1 1 d .
N2 N 0.82004(8) 0.14855(9) 0.58083(7) 0.0145(3) Uani 1 1 d .
N3 N 0.66016(9) 0.17864(10) 0.61958(8) 0.0210(3) Uani 1 1 d .
C1 C 0.77445(10) 0.38576(11) 0.66356(8) 0.0155(3) Uani 1 1 d .
C2 C 0.81194(10) 0.44652(11) 0.62826(8) 0.0171(3) Uani 1 1 d .
C3 C 0.79421(11) 0.53121(11) 0.63815(9) 0.0208(4) Uani 1 1 d .
H3 H 0.8196 0.5736 0.6156 0.025 Uiso 1 1 calc R
C4 C 0.74072(11) 0.55482(11) 0.67991(9) 0.0230(4) Uani 1 1 d .
H4 H 0.7300 0.6129 0.6861 0.028 Uiso 1 1 calc R
C5 C 0.70272(11) 0.49396(12) 0.71280(9) 0.0210(4) Uani 1 1 d .
H5 H 0.6653 0.5107 0.7409 0.025 Uiso 1 1 calc R
C6 C 0.71843(10) 0.40822(11) 0.70537(8) 0.0175(3) Uani 1 1 d .
C7 C 0.87166(10) 0.42387(11) 0.58199(9) 0.0194(4) Uani 1 1 d .
H7 H 0.8622 0.3640 0.5676 0.023 Uiso 1 1 calc R
C8 C 0.86445(13) 0.47846(13) 0.51901(10) 0.0300(4) Uani 1 1 d .
H8A H 0.8102 0.4781 0.4977 0.045 Uiso 1 1 calc GR
H8B H 0.8984 0.4558 0.4879 0.045 Uiso 1 1 calc GR
H8C H 0.8802 0.5364 0.5311 0.045 Uiso 1 1 calc GR
C9 C 0.95469(12) 0.42950(16) 0.61855(10) 0.0334(5) Uani 1 1 d .
H9A H 0.9635 0.4860 0.6378 0.050 Uiso 1 1 calc GR
H9B H 0.9922 0.4188 0.5869 0.050 Uiso 1 1 calc GR
H9C H 0.9616 0.3873 0.6543 0.050 Uiso 1 1 calc GR
C10 C 0.67227(10) 0.34377(11) 0.74044(9) 0.0190(3) Uani 1 1 d .
H10 H 0.6963 0.2870 0.7359 0.023 Uiso 1 1 calc R
C11 C 0.67240(12) 0.36212(12) 0.81505(9) 0.0245(4) Uani 1 1 d .
H11A H 0.7263 0.3673 0.8366 0.037 Uiso 1 1 calc GR
H11B H 0.6466 0.3158 0.8358 0.037 Uiso 1 1 calc GR
H11C H 0.6444 0.4149 0.8205 0.037 Uiso 1 1 calc GR
C12 C 0.58772(11) 0.34067(13) 0.70615(10) 0.0252(4) Uani 1 1 d .
H12A H 0.5619 0.3945 0.7130 0.038 Uiso 1 1 calc GR
H12B H 0.5598 0.2948 0.7254 0.038 Uiso 1 1 calc GR
H12C H 0.5875 0.3308 0.6581 0.038 Uiso 1 1 calc GR
C13 C 0.84526(10) 0.25988(11) 0.70175(8) 0.0155(3) Uani 1 1 d .
C14 C 0.87164(10) 0.17656(11) 0.69557(8) 0.0163(3) Uani 1 1 d .
H14 H 0.8975 0.1515 0.7351 0.020 Uiso 1 1 calc R
C15 C 0.86428(9) 0.12631(10) 0.63806(8) 0.0148(3) Uani 1 1 d .
C16 C 0.87843(10) 0.30864(11) 0.76296(8) 0.0190(3) Uani 1 1 d .
H16A H 0.9056 0.3589 0.7494 0.029 Uiso 1 1 calc GR
H16B H 0.9153 0.2729 0.7913 0.029 Uiso 1 1 calc GR
H16C H 0.8360 0.3259 0.7880 0.029 Uiso 1 1 calc GR
C17 C 0.90941(10) 0.04496(11) 0.64073(8) 0.0188(3) Uani 1 1 d .
H17A H 0.8753 -0.0005 0.6215 0.028 Uiso 1 1 calc GR
H17B H 0.9287 0.0314 0.6873 0.028 Uiso 1 1 calc GR
H17C H 0.9536 0.0510 0.6151 0.028 Uiso 1 1 calc GR
C18 C 0.83386(10) 0.10672(10) 0.51916(8) 0.0146(3) Uani 1 1 d .
C19 C 0.89792(10) 0.13304(11) 0.48791(8) 0.0167(3) Uani 1 1 d .
C20 C 0.90883(10) 0.09532(11) 0.42695(8) 0.0195(4) Uani 1 1 d .
H20 H 0.9517 0.1123 0.4049 0.023 Uiso 1 1 calc R
C21 C 0.85851(11) 0.03404(11) 0.39828(9) 0.0218(4) Uani 1 1 d .
H21 H 0.8664 0.0098 0.3566 0.026 Uiso 1 1 calc R
C22 C 0.79643(11) 0.00794(11) 0.43041(9) 0.0205(4) Uani 1 1 d .
H22 H 0.7624 -0.0348 0.4106 0.025 Uiso 1 1 calc R
C23 C 0.78283(10) 0.04311(11) 0.49128(8) 0.0163(3) Uani 1 1 d .
C24 C 0.95588(10) 0.19991(11) 0.51668(8) 0.0194(4) Uani 1 1 d .
H24 H 0.9399 0.2198 0.5600 0.023 Uiso 1 1 calc R
C25 C 0.95444(11) 0.27571(12) 0.46939(9) 0.0237(4) Uani 1 1 d .
H25A H 0.9708 0.2577 0.4268 0.036 Uiso 1 1 calc GR
H25B H 0.9902 0.3193 0.4897 0.036 Uiso 1 1 calc GR
H25C H 0.9014 0.2987 0.4614 0.036 Uiso 1 1 calc GR
C26 C 1.03889(11) 0.16422(13) 0.53063(10) 0.0275(4) Uani 1 1 d .
H26A H 1.0388 0.1146 0.5596 0.041 Uiso 1 1 calc GR
H26B H 1.0738 0.2073 0.5528 0.041 Uiso 1 1 calc GR
H26C H 1.0571 0.1480 0.4883 0.041 Uiso 1 1 calc GR
C27 C 0.71523(10) 0.01074(11) 0.52529(8) 0.0190(3) Uani 1 1 d .
H27 H 0.7208 0.0340 0.5718 0.023 Uiso 1 1 calc R
C28 C 0.71614(12) -0.08604(11) 0.52994(9) 0.0252(4) Uani 1 1 d .
H28A H 0.7051 -0.1101 0.4850 0.038 Uiso 1 1 calc GR
H28B H 0.6763 -0.1047 0.5572 0.038 Uiso 1 1 calc GR
H28C H 0.7676 -0.1050 0.5506 0.038 Uiso 1 1 calc GR
C29 C 0.63680(11) 0.04077(13) 0.48859(10) 0.0262(4) Uani 1 1 d .
H29A H 0.6362 0.1026 0.4867 0.039 Uiso 1 1 calc GR
H29B H 0.5943 0.0210 0.5126 0.039 Uiso 1 1 calc GR
H29C H 0.6298 0.0180 0.4430 0.039 Uiso 1 1 calc GR
C30 C 0.70291(12) 0.29091(12) 0.50143(9) 0.0250(4) Uani 1 1 d .
H30A H 0.6536 0.3178 0.5088 0.037 Uiso 1 1 calc GR
H30B H 0.6932 0.2495 0.4652 0.037 Uiso 1 1 calc GR
H30C H 0.7393 0.3340 0.4892 0.037 Uiso 1 1 calc GR
C31 C 0.60542(11) 0.15023(12) 0.63640(9) 0.0223(4) Uani 1 1 d .
C32 C 0.53488(12) 0.11495(13) 0.65746(11) 0.0310(4) Uani 1 1 d .
H32A H 0.5200 0.0640 0.6314 0.046 Uiso 1 1 calc GR
H32B H 0.4927 0.1565 0.6501 0.046 Uiso 1 1 calc GR
H32C H 0.5444 0.1006 0.7051 0.046 Uiso 1 1 calc GR
F1 F 0.15610(6) 0.33733(6) 0.58624(5) 0.0188(2) Uani 1 1 d .
F2 F 0.16908(7) 0.30545(7) 0.45883(5) 0.0243(2) Uani 1 1 d .
F3 F 0.31166(7) 0.27626(7) 0.41908(5) 0.0297(3) Uani 1 1 d .
F4 F 0.44066(7) 0.27153(8) 0.51317(6) 0.0316(3) Uani 1 1 d .
F5 F 0.42936(6) 0.30019(7) 0.64021(5) 0.0230(2) Uani 1 1 d .
F6 F 0.39448(6) 0.47570(6) 0.68822(5) 0.0219(2) Uani 1 1 d .
F7 F 0.37009(6) 0.64027(7) 0.66680(6) 0.0281(2) Uani 1 1 d .
F8 F 0.22184(6) 0.70303(6) 0.64676(6) 0.0254(2) Uani 1 1 d .
F9 F 0.09898(6) 0.59716(6) 0.65468(5) 0.0196(2) Uani 1 1 d .
F10 F 0.12159(5) 0.43781(6) 0.68713(5) 0.0183(2) Uani 1 1 d .
F11 F 0.35360(6) 0.18224(6) 0.71277(5) 0.0201(2) Uani 1 1 d .
F12 F 0.46510(6) 0.13026(7) 0.80560(6) 0.0259(2) Uani 1 1 d .
F13 F 0.52984(6) 0.23958(8) 0.90363(5) 0.0275(2) Uani 1 1 d .
F14 F 0.47562(6) 0.40094(8) 0.90439(5) 0.0277(2) Uani 1 1 d .
F15 F 0.36225(6) 0.45335(6) 0.81434(5) 0.0214(2) Uani 1 1 d .
F16 F 0.19575(6) 0.17798(6) 0.65095(5) 0.0188(2) Uani 1 1 d .
F17 F 0.08588(6) 0.10219(7) 0.71057(5) 0.0244(2) Uani 1 1 d .
F18 F 0.03553(6) 0.16966(7) 0.82099(5) 0.0229(2) Uani 1 1 d .
F19 F 0.09521(6) 0.32050(7) 0.86954(5) 0.0217(2) Uani 1 1 d .
F20 F 0.20781(6) 0.39601(6) 0.81305(5) 0.0191(2) Uani 1 1 d .
C33 C 0.29133(10) 0.31842(10) 0.62155(8) 0.0149(3) Uani 1 1 d .
C34 C 0.22808(10) 0.32027(10) 0.57098(8) 0.0166(3) Uani 1 1 d .
C35 C 0.23356(11) 0.30581(11) 0.50411(8) 0.0183(3) Uani 1 1 d .
C36 C 0.30538(12) 0.29034(11) 0.48372(9) 0.0216(4) Uani 1 1 d .
C37 C 0.37007(11) 0.28843(11) 0.53123(9) 0.0223(4) Uani 1 1 d .
C38 C 0.36186(10) 0.30253(11) 0.59778(9) 0.0179(3) Uani 1 1 d .
C39 C 0.26003(10) 0.44668(11) 0.68989(8) 0.0145(3) Uani 1 1 d .
C40 C 0.31962(10) 0.50328(11) 0.68233(8) 0.0165(3) Uani 1 1 d .
C41 C 0.30880(10) 0.58867(11) 0.66964(9) 0.0197(4) Uani 1 1 d .
C42 C 0.23408(11) 0.62107(11) 0.66013(8) 0.0185(3) Uani 1 1 d .
C43 C 0.17234(10) 0.56720(11) 0.66506(8) 0.0160(3) Uani 1 1 d .
C44 C 0.18620(10) 0.48335(11) 0.68095(8) 0.0153(3) Uani 1 1 d .
C45 C 0.35274(9) 0.32170(11) 0.75555(8) 0.0153(3) Uani 1 1 d .
C46 C 0.38234(10) 0.23969(11) 0.75939(8) 0.0165(3) Uani 1 1 d .
C47 C 0.44029(10) 0.21085(11) 0.80722(9) 0.0189(3) Uani 1 1 d .
C48 C 0.47287(10) 0.26506(12) 0.85671(8) 0.0199(4) Uani 1 1 d .
C49 C 0.44545(10) 0.34657(12) 0.85638(8) 0.0198(4) Uani 1 1 d .
C50 C 0.38610(10) 0.37262(11) 0.80764(9) 0.0176(3) Uani 1 1 d .
C51 C 0.20662(9) 0.29301(10) 0.72768(8) 0.0147(3) Uani 1 1 d .
C52 C 0.17337(10) 0.21730(11) 0.70492(8) 0.0149(3) Uani 1 1 d .
C53 C 0.11570(10) 0.17590(11) 0.73482(8) 0.0172(3) Uani 1 1 d .
C54 C 0.08986(10) 0.20990(11) 0.79085(8) 0.0173(3) Uani 1 1 d .
C55 C 0.12108(10) 0.28494(11) 0.81580(8) 0.0169(3) Uani 1 1 d .
C56 C 0.17892(10) 0.32343(11) 0.78512(8) 0.0152(3) Uani 1 1 d .
B1 B 0.27816(11) 0.34464(12) 0.69873(9) 0.0143(4) Uani 1 1 d .

loop_
_atom_site_aniso_label
_atom_site_aniso_U_11
_atom_site_aniso_U_22
_atom_site_aniso_U_33
_atom_site_aniso_U_23
_atom_site_aniso_U_13
_atom_site_aniso_U_12
Al1 0.0150(2) 0.0141(2) 0.0143(2) -0.00121(18) 0.00085(18) 0.00060(19)
N1 0.0155(7) 0.0136(7) 0.0149(6) -0.0015(5) 0.0029(5) 0.0003(5)
N2 0.0158(7) 0.0136(7) 0.0145(6) -0.0009(5) 0.0031(5) -0.0015(5)
N3 0.0182(8) 0.0200(7) 0.0255(7) -0.0044(6) 0.0052(6) -0.0010(6)
C1 0.0168(8) 0.0147(8) 0.0141(7) -0.0025(6) -0.0015(6) -0.0002(6)
C2 0.0174(8) 0.0174(8) 0.0156(8) -0.0010(6) -0.0019(6) -0.0005(7)
C3 0.0265(9) 0.0148(8) 0.0209(8) -0.0001(7) 0.0018(7) -0.0026(7)
C4 0.0293(10) 0.0142(8) 0.0250(9) -0.0033(7) 0.0010(7) 0.0019(7)
C5 0.0221(9) 0.0200(9) 0.0212(8) -0.0031(7) 0.0041(7) 0.0026(7)
C6 0.0174(8) 0.0173(8) 0.0173(8) -0.0023(6) 0.0007(6) 0.0005(7)
C7 0.0206(9) 0.0170(8) 0.0209(8) -0.0008(7) 0.0045(7) -0.0017(7)
C8 0.0408(12) 0.0251(10) 0.0263(9) 0.0049(8) 0.0130(8) 0.0054(9)
C9 0.0213(10) 0.0506(13) 0.0285(10) -0.0054(9) 0.0045(8) -0.0036(9)
C10 0.0178(8) 0.0177(8) 0.0223(8) -0.0019(7) 0.0051(7) 0.0007(7)
C11 0.0299(10) 0.0217(9) 0.0232(9) -0.0027(7) 0.0080(8) 0.0002(8)
C12 0.0187(9) 0.0265(10) 0.0304(10) -0.0045(8) 0.0034(7) -0.0020(7)
C13 0.0157(8) 0.0181(8) 0.0135(7) 0.0012(6) 0.0052(6) -0.0014(7)
C14 0.0171(8) 0.0178(8) 0.0136(7) 0.0035(6) 0.0009(6) 0.0006(7)
C15 0.0150(8) 0.0133(8) 0.0171(8) 0.0037(6) 0.0053(6) -0.0012(6)
C16 0.0198(8) 0.0202(9) 0.0164(8) -0.0023(7) -0.0005(6) -0.0002(7)
C17 0.0219(9) 0.0159(8) 0.0184(8) 0.0028(6) 0.0017(7) 0.0018(7)
C18 0.0172(8) 0.0123(8) 0.0144(7) 0.0011(6) 0.0020(6) 0.0037(6)
C19 0.0180(8) 0.0160(8) 0.0157(8) 0.0028(6) 0.0007(6) 0.0034(7)
C20 0.0209(9) 0.0202(9) 0.0183(8) 0.0015(7) 0.0054(7) 0.0039(7)
C21 0.0308(10) 0.0187(9) 0.0162(8) -0.0014(7) 0.0042(7) 0.0060(7)
C22 0.0259(9) 0.0150(8) 0.0202(8) -0.0023(7) 0.0011(7) 0.0003(7)
C23 0.0189(8) 0.0135(8) 0.0160(8) 0.0004(6) 0.0006(6) 0.0026(7)
C24 0.0198(9) 0.0217(9) 0.0173(8) 0.0008(7) 0.0040(7) -0.0023(7)
C25 0.0270(10) 0.0196(9) 0.0255(9) 0.0021(7) 0.0072(7) -0.0006(7)
C26 0.0195(9) 0.0329(11) 0.0295(10) 0.0098(8) 0.0012(7) -0.0034(8)
C27 0.0226(9) 0.0161(8) 0.0183(8) -0.0017(6) 0.0029(7) -0.0024(7)
C28 0.0338(10) 0.0166(9) 0.0259(9) 0.0004(7) 0.0066(8) -0.0049(8)
C29 0.0222(9) 0.0273(10) 0.0290(9) -0.0001(8) 0.0022(7) -0.0025(8)
C30 0.0293(10) 0.0232(9) 0.0206(9) 0.0025(7) -0.0038(7) 0.0013(8)
C31 0.0211(9) 0.0185(9) 0.0277(9) -0.0039(7) 0.0051(7) 0.0045(7)
C32 0.0224(10) 0.0240(10) 0.0492(12) 0.0002(9) 0.0146(9) 0.0005(8)
F1 0.0160(5) 0.0222(5) 0.0183(5) -0.0006(4) 0.0022(4) 0.0007(4)
F2 0.0326(6) 0.0230(5) 0.0161(5) -0.0002(4) -0.0016(4) -0.0037(4)
F3 0.0472(7) 0.0267(6) 0.0176(5) -0.0015(4) 0.0136(5) 0.0025(5)
F4 0.0277(6) 0.0375(7) 0.0336(6) 0.0013(5) 0.0191(5) 0.0078(5)
F5 0.0143(5) 0.0291(6) 0.0264(5) 0.0025(4) 0.0053(4) 0.0028(4)
F6 0.0126(5) 0.0205(5) 0.0335(6) 0.0047(4) 0.0058(4) 0.0009(4)
F7 0.0204(5) 0.0186(5) 0.0461(7) 0.0055(5) 0.0072(5) -0.0058(4)
F8 0.0283(6) 0.0120(5) 0.0359(6) 0.0030(4) 0.0041(5) 0.0021(4)
F9 0.0164(5) 0.0189(5) 0.0233(5) -0.0003(4) 0.0014(4) 0.0051(4)
F10 0.0125(5) 0.0176(5) 0.0249(5) 0.0006(4) 0.0032(4) -0.0017(4)
F11 0.0215(5) 0.0147(5) 0.0239(5) -0.0012(4) 0.0020(4) 0.0010(4)
F12 0.0235(5) 0.0226(5) 0.0320(6) 0.0066(4) 0.0050(4) 0.0090(4)
F13 0.0175(5) 0.0445(7) 0.0198(5) 0.0059(5) -0.0007(4) 0.0087(5)
F14 0.0224(5) 0.0364(6) 0.0228(5) -0.0068(5) -0.0034(4) -0.0018(5)
F15 0.0218(5) 0.0170(5) 0.0246(5) -0.0041(4) -0.0001(4) -0.0010(4)
F16 0.0220(5) 0.0168(5) 0.0185(5) -0.0048(4) 0.0066(4) -0.0019(4)
F17 0.0269(5) 0.0175(5) 0.0301(5) -0.0055(4) 0.0084(4) -0.0094(4)
F18 0.0199(5) 0.0230(5) 0.0279(5) 0.0019(4) 0.0108(4) -0.0051(4)
F19 0.0258(5) 0.0225(5) 0.0190(5) -0.0024(4) 0.0111(4) 0.0000(4)
F20 0.0228(5) 0.0169(5) 0.0183(5) -0.0046(4) 0.0054(4) -0.0044(4)
C33 0.0175(8) 0.0101(7) 0.0175(8) 0.0008(6) 0.0039(6) -0.0006(6)
C34 0.0203(8) 0.0123(8) 0.0182(8) 0.0004(6) 0.0064(7) -0.0012(6)
C35 0.0262(9) 0.0124(8) 0.0157(8) 0.0020(6) -0.0004(7) -0.0013(7)
C36 0.0361(10) 0.0151(8) 0.0156(8) 0.0007(6) 0.0109(7) -0.0001(7)
C37 0.0250(9) 0.0182(9) 0.0265(9) 0.0006(7) 0.0147(7) 0.0019(7)
C38 0.0174(8) 0.0156(8) 0.0209(8) 0.0018(6) 0.0028(7) 0.0000(7)
C39 0.0160(8) 0.0154(8) 0.0124(7) -0.0008(6) 0.0026(6) 0.0008(6)
C40 0.0132(8) 0.0182(8) 0.0186(8) 0.0003(6) 0.0032(6) 0.0026(7)
C41 0.0181(9) 0.0175(9) 0.0240(9) 0.0012(7) 0.0044(7) -0.0044(7)
C42 0.0244(9) 0.0120(8) 0.0195(8) 0.0008(6) 0.0043(7) 0.0017(7)
C43 0.0154(8) 0.0180(8) 0.0147(7) -0.0018(6) 0.0028(6) 0.0048(7)
C44 0.0145(8) 0.0174(8) 0.0143(7) -0.0015(6) 0.0029(6) -0.0022(6)
C45 0.0124(8) 0.0169(8) 0.0173(8) 0.0021(6) 0.0044(6) -0.0023(6)
C46 0.0136(8) 0.0192(8) 0.0173(8) 0.0011(6) 0.0039(6) -0.0016(7)
C47 0.0161(8) 0.0196(9) 0.0221(8) 0.0051(7) 0.0071(7) 0.0043(7)
C48 0.0105(8) 0.0322(10) 0.0172(8) 0.0058(7) 0.0029(6) 0.0031(7)
C49 0.0145(8) 0.0279(10) 0.0171(8) -0.0020(7) 0.0026(6) -0.0039(7)
C50 0.0143(8) 0.0177(8) 0.0216(8) 0.0006(7) 0.0048(7) -0.0001(7)
C51 0.0138(8) 0.0152(8) 0.0151(7) 0.0011(6) 0.0017(6) 0.0012(6)
C52 0.0158(8) 0.0157(8) 0.0134(7) -0.0023(6) 0.0032(6) 0.0022(6)
C53 0.0161(8) 0.0142(8) 0.0207(8) -0.0017(6) 0.0002(6) -0.0030(6)
C54 0.0146(8) 0.0188(8) 0.0194(8) 0.0039(7) 0.0059(6) -0.0006(7)
C55 0.0169(8) 0.0196(8) 0.0148(8) -0.0002(6) 0.0049(6) 0.0032(7)
C56 0.0155(8) 0.0140(8) 0.0154(8) -0.0016(6) 0.0000(6) -0.0014(6)
B1 0.0131(8) 0.0152(9) 0.0152(8) -0.0005(7) 0.0040(7) -0.0002(7)

loop_
_atom_type_symbol
_atom_type_description
_atom_type_scat_dispersion_real
_atom_type_scat_dispersion_imag
_atom_type_scat_source
C C 0.0181 0.0091 'International Tables Vol C Tables 4.2.6.8 and 6.1.1.4'
H H 0.0000 0.0000 'International Tables Vol C Tables 4.2.6.8 and 6.1.1.4'
Al Al 0.2130 0.2455 'International Tables Vol C Tables 4.2.6.8 and 6.1.1.4'
B B 0.0090 0.0039 'International Tables Vol C Tables 4.2.6.8 and 6.1.1.4'
F F 0.0727 0.0534 'International Tables Vol C Tables 4.2.6.8 and 6.1.1.4'
N N 0.0311 0.0180 'International Tables Vol C Tables 4.2.6.8 and 6.1.1.4'

loop_
_geom_angle_atom_site_label_1
_geom_angle_atom_site_label_2
_geom_angle_atom_site_label_3
_geom_angle
N1 Al1 N3 101.62(6)
N1 Al1 C30 120.82(8)
N2 Al1 N1 100.21(6)
N2 Al1 N3 102.72(7)
N2 Al1 C30 121.74(8)
C30 Al1 N3 106.76(8)
C1 N1 Al1 120.90(11)
C13 N1 Al1 119.91(12)
C13 N1 C1 119.19(14)
C15 N2 Al1 119.43(11)
C15 N2 C18 118.40(14)
C18 N2 Al1 122.08(11)
C31 N3 Al1 173.35(16)
C2 C1 N1 118.68(15)
C2 C1 C6 121.82(16)
C6 C1 N1 119.50(15)
C1 C2 C7 122.86(15)
C3 C2 C1 117.57(16)
C3 C2 C7 119.54(16)
C2 C3 H3 119.2
C4 C3 C2 121.61(17)
C4 C3 H3 119.2
C3 C4 H4 120.0
C3 C4 C5 120.00(17)
C5 C4 H4 120.0
C4 C5 H5 119.5
C4 C5 C6 121.07(17)
C6 C5 H5 119.5
C1 C6 C10 123.29(15)
C5 C6 C1 117.88(16)
C5 C6 C10 118.78(15)
C2 C7 H7 107.7
C2 C7 C8 112.76(15)
C2 C7 C9 111.03(15)
C8 C7 H7 107.7
C8 C7 C9 109.84(16)
C9 C7 H7 107.7
C7 C8 H8A 109.5
C7 C8 H8B 109.5
C7 C8 H8C 109.5
H8A C8 H8B 109.5
H8A C8 H8C 109.5
H8B C8 H8C 109.5
C7 C9 H9A 109.5
C7 C9 H9B 109.5
C7 C9 H9C 109.5
H9A C9 H9B 109.5
H9A C9 H9C 109.5
H9B C9 H9C 109.5
C6 C10 H10 108.2
C6 C10 C11 113.16(15)
C6 C10 C12 109.68(15)
C11 C10 H10 108.2
C11 C10 C12 109.29(15)
C12 C10 H10 108.2
C10 C11 H11A 109.5
C10 C11 H11B 109.5
C10 C11 H11C 109.5
H11A C11 H11B 109.5
H11A C11 H11C 109.5
H11B C11 H11C 109.5
C10 C12 H12A 109.5
C10 C12 H12B 109.5
C10 C12 H12C 109.5
H12A C12 H12B 109.5
H12A C12 H12C 109.5
H12B C12 H12C 109.5
N1 C13 C14 123.02(15)
N1 C13 C16 119.57(15)
C14 C13 C16 117.40(15)
C13 C14 H14 116.2
C15 C14 C13 127.67(15)
C15 C14 H14 116.2
N2 C15 C14 122.87(15)
N2 C15 C17 119.32(15)
C14 C15 C17 117.81(15)
C13 C16 H16A 109.5
C13 C16 H16B 109.5
C13 C16 H16C 109.5
H16A C16 H16B 109.5
H16A C16 H16C 109.5
H16B C16 H16C 109.5
C15 C17 H17A 109.5
C15 C17 H17B 109.5
C15 C17 H17C 109.5
H17A C17 H17B 109.5
H17A C17 H17C 109.5
H17B C17 H17C 109.5
C19 C18 N2 118.21(15)
C19 C18 C23 121.48(15)
C23 C18 N2 120.29(15)
C18 C19 C24 123.62(15)
C20 C19 C18 117.96(16)
C20 C19 C24 118.42(15)
C19 C20 H20 119.3
C21 C20 C19 121.30(16)
C21 C20 H20 119.3
C20 C21 H21 120.1
C20 C21 C22 119.88(16)
C22 C21 H21 120.1
C21 C22 H22 119.3
C21 C22 C23 121.32(17)
C23 C22 H22 119.3
C18 C23 C27 122.70(15)
C22 C23 C18 118.03(16)
C22 C23 C27 119.26(15)
C19 C24 H24 108.2
C19 C24 C25 110.57(14)
C19 C24 C26 111.56(15)
C25 C24 H24 108.2
C25 C24 C26 110.11(15)
C26 C24 H24 108.2
C24 C25 H25A 109.5
C24 C25 H25B 109.5
C24 C25 H25C 109.5
H25A C25 H25B 109.5
H25A C25 H25C 109.5
H25B C25 H25C 109.5
C24 C26 H26A 109.5
C24 C26 H26B 109.5
C24 C26 H26C 109.5
H26A C26 H26B 109.5
H26A C26 H26C 109.5
H26B C26 H26C 109.5
C23 C27 H27 108.1
C23 C27 C28 111.25(15)
C23 C27 C29 111.13(14)
C28 C27 H27 108.1
C29 C27 H27 108.1
C29 C27 C28 109.91(15)
C27 C28 H28A 109.5
C27 C28 H28B 109.5
C27 C28 H28C 109.5
H28A C28 H28B 109.5
H28A C28 H28C 109.5
H28B C28 H28C 109.5
C27 C29 H29A 109.5
C27 C29 H29B 109.5
C27 C29 H29C 109.5
H29A C29 H29B 109.5
H29A C29 H29C 109.5
H29B C29 H29C 109.5
Al1 C30 H30A 109.5
Al1 C30 H30B 109.5
Al1 C30 H30C 109.5
H30A C30 H30B 109.5
H30A C30 H30C 109.5
H30B C30 H30C 109.5
N3 C31 C32 179.2(2)
C31 C32 H32A 109.5
C31 C32 H32B 109.5
C31 C32 H32C 109.5
H32A C32 H32B 109.5
H32A C32 H32C 109.5
H32B C32 H32C 109.5
C34 C33 B1 119.52(14)
C38 C33 C34 113.03(15)
C38 C33 B1 127.06(15)
F1 C34 C33 119.79(14)
F1 C34 C35 115.88(15)
C35 C34 C33 124.32(16)
F2 C35 C34 120.51(16)
F2 C35 C36 119.69(15)
C36 C35 C34 119.79(16)
F3 C36 C35 120.50(17)
F3 C36 C37 120.91(17)
C37 C36 C35 118.58(16)
F4 C37 C36 120.02(16)
F4 C37 C38 120.24(17)
C36 C37 C38 119.73(16)
F5 C38 C33 120.62(15)
F5 C38 C37 114.86(15)
C37 C38 C33 124.53(17)
C40 C39 C44 113.34(15)
C40 C39 B1 120.72(14)
C44 C39 B1 125.47(15)
F6 C40 C39 119.64(15)
F6 C40 C41 115.83(15)
C41 C40 C39 124.52(16)
F7 C41 C40 120.88(16)
F7 C41 C42 119.72(16)
C42 C41 C40 119.40(16)
F8 C42 C41 120.68(16)
F8 C42 C43 120.76(16)
C43 C42 C41 118.56(16)
F9 C43 C42 119.50(15)
F9 C43 C44 120.54(15)
C42 C43 C44 119.96(16)
F10 C44 C39 121.35(15)
F10 C44 C43 114.55(15)
C43 C44 C39 124.10(16)
C46 C45 B1 119.43(15)
C50 C45 C46 112.65(15)
C50 C45 B1 127.44(15)
F11 C46 C45 119.20(15)
F11 C46 C47 115.58(15)
C47 C46 C45 125.23(16)
F12 C47 C46 120.16(16)
F12 C47 C48 120.33(16)
C46 C47 C48 119.51(16)
F13 C48 C47 121.23(17)
F13 C48 C49 120.58(17)
C49 C48 C47 118.19(16)
F14 C49 C48 119.65(16)
F14 C49 C50 120.01(17)
C48 C49 C50 120.32(17)
F15 C50 C45 121.40(15)
F15 C50 C49 114.58(15)
C49 C50 C45 124.02(17)
C52 C51 C56 113.79(15)
C52 C51 B1 127.66(15)
C56 C51 B1 118.34(15)
F16 C52 C51 121.15(15)
F16 C52 C53 115.15(15)
C51 C52 C53 123.70(15)
F17 C53 C52 120.95(15)
F17 C53 C54 119.31(15)
C54 C53 C52 119.72(16)
F18 C54 C53 120.29(16)
F18 C54 C55 120.64(15)
C55 C54 C53 119.07(16)
F19 C55 C54 120.08(15)
F19 C55 C56 120.57(15)
C54 C55 C56 119.35(15)
F20 C56 C51 119.59(15)
F20 C56 C55 116.07(14)
C55 C56 C51 124.31(16)
C39 B1 C33 101.03(12)
C45 B1 C33 114.11(13)
C45 B1 C39 114.24(14)
C51 B1 C33 114.06(14)
C51 B1 C39 112.53(13)
C51 B1 C45 101.46(13)

loop_
_geom_bond_atom_site_label_1
_geom_bond_atom_site_label_2
_geom_bond_distance
Al1 N1 1.8712(14)
Al1 N2 1.8596(15)
Al1 N3 1.9841(16)
Al1 C30 1.9231(18)
N1 C1 1.458(2)
N1 C13 1.340(2)
N2 C15 1.347(2)
N2 C18 1.455(2)
N3 C31 1.137(2)
C1 C2 1.404(2)
C1 C6 1.408(2)
C2 C3 1.396(3)
C2 C7 1.520(2)
C3 H3 0.9500
C3 C4 1.379(3)
C4 H4 0.9500
C4 C5 1.383(3)
C5 H5 0.9500
C5 C6 1.397(3)
C6 C10 1.524(2)
C7 H7 1.0000
C7 C8 1.528(3)
C7 C9 1.529(3)
C8 H8A 0.9800
C8 H8B 0.9800
C8 H8C 0.9800
C9 H9A 0.9800
C9 H9B 0.9800
C9 H9C 0.9800
C10 H10 1.0000
C10 C11 1.532(2)
C10 C12 1.535(2)
C11 H11A 0.9800
C11 H11B 0.9800
C11 H11C 0.9800
C12 H12A 0.9800
C12 H12B 0.9800
C12 H12C 0.9800
C13 C14 1.407(2)
C13 C16 1.506(2)
C14 H14 0.9500
C14 C15 1.399(2)
C15 C17 1.504(2)
C16 H16A 0.9800
C16 H16B 0.9800
C16 H16C 0.9800
C17 H17A 0.9800
C17 H17B 0.9800
C17 H17C 0.9800
C18 C19 1.405(2)
C18 C23 1.408(2)
C19 C20 1.401(2)
C19 C24 1.521(2)
C20 H20 0.9500
C20 C21 1.380(3)
C21 H21 0.9500
C21 C22 1.385(3)
C22 H22 0.9500
C22 C23 1.395(2)
C23 C27 1.517(2)
C24 H24 1.0000
C24 C25 1.532(2)
C24 C26 1.534(3)
C25 H25A 0.9800
C25 H25B 0.9800
C25 H25C 0.9800
C26 H26A 0.9800
C26 H26B 0.9800
C26 H26C 0.9800
C27 H27 1.0000
C27 C28 1.536(2)
C27 C29 1.534(3)
C28 H28A 0.9800
C28 H28B 0.9800
C28 H28C 0.9800
C29 H29A 0.9800
C29 H29B 0.9800
C29 H29C 0.9800
C30 H30A 0.9800
C30 H30B 0.9800
C30 H30C 0.9800
C31 C32 1.453(3)
C32 H32A 0.9800
C32 H32B 0.9800
C32 H32C 0.9800
F1 C34 1.346(2)
F2 C35 1.347(2)
F3 C36 1.340(2)
F4 C37 1.343(2)
F5 C38 1.356(2)
F6 C40 1.3558(19)
F7 C41 1.345(2)
F8 C42 1.338(2)
F9 C43 1.3444(19)
F10 C44 1.3483(19)
F11 C46 1.356(2)
F12 C47 1.349(2)
F13 C48 1.337(2)
F14 C49 1.350(2)
F15 C50 1.356(2)
F16 C52 1.3527(19)
F17 C53 1.343(2)
F18 C54 1.343(2)
F19 C55 1.3473(19)
F20 C56 1.348(2)
C33 C34 1.396(2)
C33 C38 1.388(2)
C33 B1 1.654(2)
C34 C35 1.383(2)
C35 C36 1.378(3)
C36 C37 1.376(3)
C37 C38 1.385(3)
C39 C40 1.388(2)
C39 C44 1.392(2)
C39 B1 1.652(2)
C40 C41 1.385(3)
C41 C42 1.380(3)
C42 C43 1.380(3)
C43 C44 1.380(2)
C45 C46 1.395(2)
C45 C50 1.390(2)
C45 B1 1.652(2)
C46 C47 1.376(2)
C47 C48 1.381(3)
C48 C49 1.375(3)
C49 C50 1.389(3)
C51 C52 1.383(2)
C51 C56 1.394(2)
C51 B1 1.650(2)
C52 C53 1.393(2)
C53 C54 1.377(2)
C54 C55 1.374(3)
C55 C56 1.382(2)
